data_4075242
loop_
_publ_author_name
'Cabeza, Javier A.'
'del R\'io, Ignacio'
'Garc\'ia-\'Alvarez, Pablo'
'Miguel, Daniel'

_publ_section_title
;
 Reactivity of Arenes, Cycloheptatriene, and Dicyclopentadiene with a
 Basal Edge-Bridged Square Pyramidal Hexaruthenium Dihydride
;
_journal_issue 10
_journal_name_full Organometallics
_journal_page_first 2683
_journal_paper_doi 10.1021/om060153g
_journal_volume 25
_journal_year 2006
_chemical_formula_moiety 'C26 H16 N2 O13 Ru6, C0.5 H1 Cl1'
_chemical_formula_sum 'C26.5 H17 Cl N2 O13 Ru6'
_chemical_formula_weight 1213.29
_chemical_name_systematic
;
  ?
;
_space_group_IT_number 2
_symmetry_cell_setting triclinic
_symmetry_space_group_name_Hall '-P 1'
_symmetry_space_group_name_H-M 'P -1'
_atom_sites_solution_hydrogens geom
_atom_sites_solution_primary direct
_atom_sites_solution_secondary difmap
_audit_creation_method SHELXL-97
_cell_angle_alpha 86.468(12)
_cell_angle_beta 89.220(10)
_cell_angle_gamma 83.204(11)
_cell_formula_units_Z 2
_cell_length_a 10.417(6)
_cell_length_b 10.506(6)
_cell_length_c 16.286(10)
_cell_measurement_temperature 299(2)
_cell_volume 1766.4(18)
_computing_cell_refinement 'Bruker SMART'
_computing_data_collection 'Bruker SMART'
_computing_data_reduction 'Bruker SHELXTL'
_computing_molecular_graphics 'Bruker SHELXTL'
_computing_publication_material 'Bruker SHELXTL'
_computing_structure_refinement 'Bruker SHELXTL'
_computing_structure_solution 'Bruker SHELXTL'
_diffrn_ambient_temperature 299(2)
_diffrn_measured_fraction_theta_full 0.972
_diffrn_measured_fraction_theta_max 0.972
_diffrn_measurement_device_type 'CCD area detector'
_diffrn_measurement_method 'phi and omega scans'
_diffrn_radiation_monochromator graphite
_diffrn_radiation_source 'fine-focus sealed tube'
_diffrn_radiation_type MoK\a
_diffrn_radiation_wavelength 0.71073
_diffrn_reflns_av_R_equivalents 0.0173
_diffrn_reflns_av_sigmaI/netI 0.0263
_diffrn_reflns_limit_h_max 11
_diffrn_reflns_limit_h_min -11
_diffrn_reflns_limit_k_max 11
_diffrn_reflns_limit_k_min -9
_diffrn_reflns_limit_l_max 16
_diffrn_reflns_limit_l_min -17
_diffrn_reflns_number 7822
_diffrn_reflns_theta_full 23.29
_diffrn_reflns_theta_max 23.29
_diffrn_reflns_theta_min 1.25
_exptl_absorpt_coefficient_mu 2.638
_exptl_absorpt_correction_T_max 0.770
_exptl_absorpt_correction_T_min 0.670
_exptl_absorpt_correction_type multi-scan
_exptl_absorpt_process_details SADABS
_exptl_crystal_colour BLACK
_exptl_crystal_density_diffrn 2.281
_exptl_crystal_density_method 'not measured'
_exptl_crystal_description PRISM
_exptl_crystal_F_000 1150
_exptl_crystal_size_max 0.24
_exptl_crystal_size_mid 0.13
_exptl_crystal_size_min 0.10
_refine_diff_density_max 2.905
_refine_diff_density_min -1.130
_refine_diff_density_rms 0.208
_refine_ls_extinction_method none
_refine_ls_goodness_of_fit_ref 1.059
_refine_ls_hydrogen_treatment mixed
_refine_ls_matrix_type full
_refine_ls_number_parameters 443
_refine_ls_number_reflns 4965
_refine_ls_number_restraints 0
_refine_ls_restrained_S_all 1.059
_refine_ls_R_factor_all 0.0498
_refine_ls_R_factor_gt 0.0418
_refine_ls_shift/su_max 0.000
_refine_ls_shift/su_mean 0.000
_refine_ls_structure_factor_coef Fsqd
_refine_ls_weighting_details 'calc w=1/[\s^2^(Fo^2^)+(0.0984P)^2^+5.0887P] where P=(Fo^2^+2Fc^2^)/3'
_refine_ls_weighting_scheme calc
_refine_ls_wR_factor_gt 0.1310
_refine_ls_wR_factor_ref 0.1422
_reflns_number_gt 4169
_reflns_number_total 4965
_reflns_threshold_expression >2sigma(I)
_cod_data_source_file om060153gsi20060217_065308.cif
_cod_data_source_block 2b_(pg45f5am)
_cod_depositor_comments
;
The following automatic conversions were performed:

'_exptl_absorpt_correction_type' value 'multi_scan' changed to
'multi-scan' according to
/home/saulius/struct/CIF-dictionaries/cif_core.dic dictionary named
'cif_core.dic' version 2.4.1 from 2010-06-29.

Automatic conversion script
Id: cif_fix_values 1715 2011-07-08 13:25:40Z adriana 
;
_cod_original_formula_sum 'C26.50 H17 Cl N2 O13 Ru6'
_cod_database_code 4075242

loop_
_symmetry_equiv_pos_as_xyz
'x, y, z'
'-x, -y, -z'

loop_
_atom_site_label
_atom_site_type_symbol
_atom_site_fract_x
_atom_site_fract_y
_atom_site_fract_z
_atom_site_U_iso_or_equiv
_atom_site_adp_type
_atom_site_occupancy
_atom_site_symmetry_multiplicity
_atom_site_calc_flag
_atom_site_refinement_flags
Ru1 Ru 0.68197(6) 0.85293(6) 0.23490(4) 0.0270(2) Uani 1 1 d .
Ru2 Ru 0.56754(6) 0.71018(6) 0.35649(4) 0.0267(2) Uani 1 1 d .
Ru3 Ru 0.75353(6) 0.85121(6) 0.39729(4) 0.0313(2) Uani 1 1 d .
Ru4 Ru 0.69107(6) 0.65245(6) 0.13415(4) 0.0304(2) Uani 1 1 d .
Ru5 Ru 0.58765(6) 0.50505(6) 0.25467(4) 0.0304(2) Uani 1 1 d .
Ru6 Ru 0.44649(6) 0.74778(6) 0.19975(4) 0.0288(2) Uani 1 1 d .
N1 N 0.7222(6) 0.6501(6) 0.2717(4) 0.0263(14) Uani 1 1 d .
N2 N 0.8849(6) 0.6791(6) 0.3660(4) 0.0299(15) Uani 1 1 d .
C1 C 0.8435(7) 0.6108(7) 0.3052(5) 0.0280(18) Uani 1 1 d .
C2 C 0.9189(8) 0.5001(9) 0.2795(6) 0.040(2) Uani 1 1 d .
H2 H 0.8886 0.4526 0.2391 0.048 Uiso 1 1 calc R
C3 C 1.0391(9) 0.4623(10) 0.3150(6) 0.048(2) Uani 1 1 d .
H3 H 1.0908 0.3902 0.2981 0.057 Uiso 1 1 calc R
C4 C 1.0801(9) 0.5331(10) 0.3755(6) 0.049(2) Uani 1 1 d .
H4 H 1.1606 0.5092 0.3993 0.059 Uiso 1 1 calc R
C5 C 1.0040(8) 0.6384(8) 0.4012(6) 0.037(2) Uani 1 1 d .
C6 C 1.0496(9) 0.7114(10) 0.4694(7) 0.052(3) Uani 1 1 d .
H6A H 1.0579 0.7979 0.4494 0.078 Uiso 1 1 calc R
H6B H 1.1319 0.6705 0.4887 0.078 Uiso 1 1 calc R
H6C H 0.9880 0.7124 0.5139 0.078 Uiso 1 1 calc R
C200 C 0.6845(10) 0.8451(9) 0.1047(6) 0.043(2) Uani 1 1 d .
O200 O 0.6819(10) 0.9189(7) 0.0491(5) 0.074(2) Uani 1 1 d .
C101 C 0.8556(9) 0.8880(9) 0.2315(6) 0.043(2) Uani 1 1 d .
O101 O 0.9590(7) 0.9064(9) 0.2228(6) 0.078(3) Uani 1 1 d .
C102 C 0.6204(10) 1.0290(9) 0.2174(6) 0.047(2) Uani 1 1 d .
O102 O 0.5816(9) 1.1329(7) 0.2059(6) 0.077(3) Uani 1 1 d .
C201 C 0.6173(8) 0.5948(9) 0.4440(6) 0.038(2) Uani 1 1 d .
O201 O 0.6477(7) 0.5221(8) 0.4996(5) 0.065(2) Uani 1 1 d .
C202 C 0.4288(9) 0.7775(9) 0.4174(6) 0.040(2) Uani 1 1 d .
O202 O 0.3376(7) 0.8222(8) 0.4535(5) 0.066(2) Uani 1 1 d .
C301 C 0.7518(9) 0.8114(9) 0.5128(7) 0.044(2) Uani 1 1 d .
O301 O 0.7471(8) 0.7885(9) 0.5819(5) 0.072(2) Uani 1 1 d .
C302 C 0.6126(9) 0.9801(9) 0.4033(6) 0.039(2) Uani 1 1 d .
O302 O 0.5289(7) 1.0593(7) 0.4080(5) 0.0576(19) Uani 1 1 d .
C303 C 0.8791(10) 0.9705(9) 0.4016(6) 0.048(2) Uani 1 1 d .
O303 O 0.9471(8) 1.0473(7) 0.4050(6) 0.072(2) Uani 1 1 d .
C400 C 0.6533(8) 0.4498(9) 0.1468(6) 0.041(2) Uani 1 1 d .
O400 O 0.6693(8) 0.3671(7) 0.1023(5) 0.065(2) Uani 1 1 d .
C401 C 0.8668(10) 0.6146(10) 0.0996(6) 0.050(2) Uani 1 1 d .
O401 O 0.9716(8) 0.5934(9) 0.0796(6) 0.084(3) Uani 1 1 d .
C402 C 0.6352(10) 0.6410(10) 0.0263(6) 0.050(2) Uani 1 1 d .
O402 O 0.6022(9) 0.6316(10) -0.0390(5) 0.083(3) Uani 1 1 d .
C501 C 0.6734(10) 0.3663(9) 0.3198(7) 0.049(2) Uani 1 1 d .
O501 O 0.7218(9) 0.2810(8) 0.3585(6) 0.081(3) Uani 1 1 d .
C502 C 0.4460(10) 0.4117(9) 0.2512(6) 0.046(2) Uani 1 1 d .
O502 O 0.3569(7) 0.3580(7) 0.2478(6) 0.072(2) Uani 1 1 d .
C21 C 0.2801(9) 0.9022(10) 0.2045(6) 0.049(3) Uani 1 1 d .
C22 C 0.2388(9) 0.7811(11) 0.2253(7) 0.049(3) Uani 1 1 d .
H22 H 0.2077 0.7628 0.2814 0.059 Uiso 1 1 calc R
C23 C 0.2603(9) 0.6824(11) 0.1736(8) 0.059(3) Uani 1 1 d .
H23 H 0.2437 0.5959 0.1936 0.070 Uiso 1 1 calc R
C24 C 0.3257(10) 0.6987(12) 0.0980(7) 0.059(3) Uani 1 1 d .
H24 H 0.3540 0.6243 0.0660 0.071 Uiso 1 1 calc R
C25 C 0.3667(10) 0.8161(11) 0.0765(6) 0.053(3) Uani 1 1 d .
H25 H 0.4263 0.8235 0.0298 0.064 Uiso 1 1 calc R
C26 C 0.3438(9) 0.9172(10) 0.1277(6) 0.048(2) Uani 1 1 d .
H26 H 0.3888 0.9933 0.1163 0.058 Uiso 1 1 calc R
C27 C 0.2575(11) 1.0126(12) 0.2604(8) 0.076(4) Uani 1 1 d .
H27A H 0.1903 1.0751 0.2381 0.115 Uiso 1 1 calc R
H27B H 0.3358 1.0517 0.2646 0.115 Uiso 1 1 calc R
H27C H 0.2321 0.9812 0.3141 0.115 Uiso 1 1 calc R
Cl91 Cl 1.1371(10) 0.2728(11) 0.1138(7) 0.141(4) Uiso 0.50 1 d PG
Cl92 Cl 0.9116(10) 0.1970(11) 0.1932(7) 0.145(4) Uiso 0.50 1 d PG
C90 C 0.987(2) 0.218(5) 0.0959(6) 0.18(2) Uiso 0.50 1 d PG
H90A H 0.9993 0.1375 0.0692 0.221 Uiso 0.50 1 calc PR
H90B H 0.9336 0.2806 0.0608 0.221 Uiso 0.50 1 calc PR
H200 H 0.479(8) 0.627(8) 0.283(6) 0.05(3) Uiso 1 1 d .
H100 H 0.506(8) 0.834(8) 0.271(5) 0.04(2) Uiso 1 1 d .

loop_
_atom_site_aniso_label
_atom_site_aniso_U_11
_atom_site_aniso_U_22
_atom_site_aniso_U_33
_atom_site_aniso_U_23
_atom_site_aniso_U_13
_atom_site_aniso_U_12
Ru1 0.0258(4) 0.0251(4) 0.0298(4) 0.0017(3) -0.0023(3) -0.0030(3)
Ru2 0.0242(4) 0.0303(4) 0.0256(4) -0.0004(3) -0.0017(3) -0.0036(3)
Ru3 0.0300(4) 0.0319(4) 0.0327(4) -0.0062(3) -0.0055(3) -0.0036(3)
Ru4 0.0311(4) 0.0331(4) 0.0263(4) -0.0020(3) -0.0011(3) -0.0006(3)
Ru5 0.0319(4) 0.0255(4) 0.0339(4) -0.0007(3) -0.0039(3) -0.0043(3)
Ru6 0.0253(4) 0.0310(4) 0.0296(4) 0.0000(3) -0.0060(3) -0.0010(3)
N1 0.025(3) 0.025(3) 0.028(4) 0.001(3) -0.002(3) 0.001(3)
N2 0.021(3) 0.030(4) 0.037(4) 0.001(3) -0.003(3) -0.001(3)
C1 0.027(4) 0.024(4) 0.032(5) 0.002(3) 0.002(4) -0.004(3)
C2 0.032(5) 0.039(5) 0.047(6) -0.006(4) -0.006(4) 0.005(4)
C3 0.044(6) 0.045(6) 0.051(6) -0.004(5) -0.006(5) 0.015(4)
C4 0.030(5) 0.057(6) 0.055(7) 0.002(5) -0.016(4) 0.011(4)
C5 0.028(5) 0.041(5) 0.041(5) 0.005(4) -0.012(4) 0.000(4)
C6 0.035(5) 0.062(7) 0.062(7) -0.005(5) -0.026(5) -0.010(5)
C200 0.060(6) 0.040(5) 0.029(5) -0.002(4) -0.001(4) -0.007(4)
O200 0.129(8) 0.047(4) 0.041(5) 0.020(4) 0.002(5) -0.007(4)
C101 0.040(6) 0.047(6) 0.044(6) 0.001(4) -0.004(4) -0.012(4)
O101 0.033(4) 0.121(7) 0.082(6) 0.017(5) 0.005(4) -0.026(4)
C102 0.051(6) 0.032(6) 0.057(7) -0.002(4) -0.004(5) -0.004(4)
O102 0.090(6) 0.032(4) 0.104(7) 0.006(4) -0.001(5) 0.007(4)
C201 0.031(5) 0.046(5) 0.035(5) 0.008(4) -0.006(4) 0.002(4)
O201 0.057(5) 0.078(5) 0.057(5) 0.029(4) -0.016(4) -0.019(4)
C202 0.033(5) 0.051(6) 0.036(5) -0.007(4) 0.003(4) -0.003(4)
O202 0.046(4) 0.089(6) 0.065(5) -0.022(4) 0.013(4) -0.008(4)
C301 0.045(6) 0.045(6) 0.040(6) -0.004(4) -0.007(5) 0.003(4)
O301 0.070(5) 0.094(6) 0.046(5) -0.003(4) 0.004(4) 0.015(4)
C302 0.041(5) 0.040(5) 0.036(5) -0.006(4) 0.001(4) -0.006(5)
O302 0.051(4) 0.057(5) 0.062(5) -0.013(4) 0.002(4) 0.012(4)
C303 0.046(5) 0.043(6) 0.057(7) -0.007(5) -0.010(5) -0.014(5)
O303 0.073(5) 0.051(5) 0.097(7) -0.003(4) -0.020(5) -0.027(4)
C400 0.034(5) 0.037(5) 0.050(6) -0.001(5) -0.009(4) -0.002(4)
O400 0.098(6) 0.042(4) 0.058(5) -0.022(4) 0.013(4) -0.015(4)
C401 0.054(7) 0.055(6) 0.038(6) 0.003(5) 0.003(5) -0.002(5)
O401 0.046(5) 0.110(7) 0.089(7) 0.001(5) 0.030(5) 0.010(4)
C402 0.057(6) 0.052(6) 0.038(6) -0.003(5) -0.006(5) 0.003(5)
O402 0.097(7) 0.113(8) 0.039(5) -0.016(4) -0.020(5) -0.010(5)
C501 0.061(6) 0.031(5) 0.057(7) 0.006(5) -0.013(5) -0.010(5)
O501 0.093(7) 0.051(5) 0.096(7) 0.028(5) -0.039(5) -0.007(4)
C502 0.046(6) 0.031(5) 0.060(7) -0.008(4) 0.001(5) -0.003(4)
O502 0.050(5) 0.053(5) 0.118(7) -0.008(4) 0.002(5) -0.028(4)
C21 0.036(5) 0.060(7) 0.048(6) -0.009(5) -0.021(5) 0.012(5)
C22 0.026(5) 0.072(7) 0.048(6) 0.003(5) -0.003(4) -0.004(5)
C23 0.036(5) 0.059(7) 0.081(9) 0.006(6) -0.028(6) -0.009(5)
C24 0.049(6) 0.072(8) 0.057(7) -0.020(6) -0.018(5) 0.003(5)
C25 0.044(6) 0.072(8) 0.038(6) 0.010(5) -0.015(5) 0.007(5)
C26 0.038(5) 0.047(6) 0.057(7) 0.008(5) -0.014(5) 0.002(4)
C27 0.055(7) 0.075(8) 0.095(10) -0.038(7) -0.022(7) 0.029(6)

loop_
_atom_type_symbol
_atom_type_description
_atom_type_scat_dispersion_real
_atom_type_scat_dispersion_imag
_atom_type_scat_source
C C 0.0033 0.0016 'International Tables Vol C Tables 4.2.6.8 and 6.1.1.4'
H H 0.0000 0.0000 'International Tables Vol C Tables 4.2.6.8 and 6.1.1.4'
N N 0.0061 0.0033 'International Tables Vol C Tables 4.2.6.8 and 6.1.1.4'
O O 0.0106 0.0060 'International Tables Vol C Tables 4.2.6.8 and 6.1.1.4'
Ru Ru -1.2594 0.8363 'International Tables Vol C Tables 4.2.6.8 and 6.1.1.4'
Cl Cl 0.1484 0.1585 'International Tables Vol C Tables 4.2.6.8 and 6.1.1.4'

loop_
_geom_angle_atom_site_label_1
_geom_angle_atom_site_label_2
_geom_angle_atom_site_label_3
_geom_angle
C101 Ru1 C102 91.8(4)
C101 Ru1 C200 89.7(4)
C102 Ru1 C200 86.8(4)
C101 Ru1 N1 96.5(3)
C102 Ru1 N1 169.0(3)
C200 Ru1 N1 100.4(3)
C101 Ru1 Ru4 101.5(3)
C102 Ru1 Ru4 131.7(3)
C200 Ru1 Ru4 47.6(3)
N1 Ru1 Ru4 53.44(18)
C101 Ru1 Ru2 126.5(3)
C102 Ru1 Ru2 118.5(3)
C200 Ru1 Ru2 131.5(3)
N1 Ru1 Ru2 50.59(17)
Ru4 Ru1 Ru2 90.00(5)
C101 Ru1 Ru3 75.0(3)
C102 Ru1 Ru3 99.1(3)
C200 Ru1 Ru3 163.7(3)
N1 Ru1 Ru3 76.26(17)
Ru4 Ru1 Ru3 129.17(4)
Ru2 Ru1 Ru3 58.40(4)
C101 Ru1 Ru6 162.0(3)
C102 Ru1 Ru6 98.4(3)
C200 Ru1 Ru6 76.1(3)
N1 Ru1 Ru6 75.60(17)
Ru4 Ru1 Ru6 60.68(3)
Ru2 Ru1 Ru6 60.60(4)
Ru3 Ru1 Ru6 117.64(3)
C101 Ru1 H100 163(3)
C102 Ru1 H100 85(3)
C200 Ru1 H100 107(3)
N1 Ru1 H100 85(3)
Ru4 Ru1 H100 93(3)
Ru2 Ru1 H100 44(3)
Ru3 Ru1 H100 89(3)
Ru6 Ru1 H100 34(3)
C202 Ru2 C201 89.6(4)
C202 Ru2 N1 172.3(4)
C201 Ru2 N1 98.1(3)
C202 Ru2 Ru3 102.3(3)
C201 Ru2 Ru3 89.0(3)
N1 Ru2 Ru3 77.80(17)
C202 Ru2 Ru1 122.6(3)
C201 Ru2 Ru1 138.4(3)
N1 Ru2 Ru1 50.65(17)
Ru3 Ru2 Ru1 60.84(4)
C202 Ru2 Ru5 129.5(3)
C201 Ru2 Ru5 88.6(3)
N1 Ru2 Ru5 51.43(17)
Ru3 Ru2 Ru5 128.16(4)
Ru1 Ru2 Ru5 89.16(5)
C202 Ru2 Ru6 97.2(3)
C201 Ru2 Ru6 146.2(3)
N1 Ru2 Ru6 76.46(18)
Ru3 Ru2 Ru6 121.33(3)
Ru1 Ru2 Ru6 61.97(4)
Ru5 Ru2 Ru6 61.64(4)
C202 Ru2 H200 98(3)
C201 Ru2 H200 108(3)
N1 Ru2 H200 79(3)
Ru3 Ru2 H200 153(3)
Ru1 Ru2 H200 94(3)
Ru5 Ru2 H200 36(3)
Ru6 Ru2 H200 38(3)
C202 Ru2 H100 86(3)
C201 Ru2 H100 176(3)
N1 Ru2 H100 86(3)
Ru3 Ru2 H100 92(3)
Ru1 Ru2 H100 45(2)
Ru5 Ru2 H100 94(3)
Ru6 Ru2 H100 35(3)
H200 Ru2 H100 73(4)
C302 Ru3 C301 92.7(4)
C302 Ru3 C303 93.3(4)
C301 Ru3 C303 94.8(4)
C302 Ru3 N2 164.4(3)
C301 Ru3 N2 96.1(3)
C303 Ru3 N2 98.7(3)
C302 Ru3 Ru2 82.4(3)
C301 Ru3 Ru2 97.9(3)
C303 Ru3 Ru2 166.8(3)
N2 Ru3 Ru2 83.62(17)
C302 Ru3 Ru1 83.7(3)
C301 Ru3 Ru1 158.6(3)
C303 Ru3 Ru1 106.4(3)
N2 Ru3 Ru1 83.37(18)
Ru2 Ru3 Ru1 60.76(3)
C402 Ru4 C401 90.3(4)
C402 Ru4 C200 85.7(4)
C401 Ru4 C200 94.2(4)
C402 Ru4 C400 82.9(4)
C401 Ru4 C400 94.8(4)
C200 Ru4 C400 165.4(4)
C402 Ru4 N1 168.7(4)
C401 Ru4 N1 99.0(3)
C200 Ru4 N1 99.9(3)
C400 Ru4 N1 90.0(3)
C402 Ru4 Ru5 117.5(3)
C401 Ru4 Ru5 121.1(3)
C200 Ru4 Ru5 135.4(3)
C400 Ru4 Ru5 45.8(3)
N1 Ru4 Ru5 51.99(16)
C402 Ru4 Ru1 132.6(3)
C401 Ru4 Ru1 107.2(3)
C200 Ru4 Ru1 50.2(3)
C400 Ru4 Ru1 136.4(3)
N1 Ru4 Ru1 50.31(16)
Ru5 Ru4 Ru1 90.91(5)
C402 Ru4 Ru6 96.6(3)
C401 Ru4 Ru6 169.3(3)
C200 Ru4 Ru6 78.2(3)
C400 Ru4 Ru6 94.1(2)
N1 Ru4 Ru6 75.15(16)
Ru5 Ru4 Ru6 62.51(4)
Ru1 Ru4 Ru6 62.17(3)
C502 Ru5 C501 88.0(4)
C502 Ru5 C400 92.7(4)
C501 Ru5 C400 97.4(4)
C502 Ru5 N1 166.4(3)
C501 Ru5 N1 99.0(3)
C400 Ru5 N1 97.8(3)
C502 Ru5 Ru4 129.7(3)
C501 Ru5 Ru4 127.6(3)
C400 Ru5 Ru4 53.4(3)
N1 Ru5 Ru4 53.53(17)
C502 Ru5 Ru2 117.3(3)
C501 Ru5 Ru2 104.2(3)
C400 Ru5 Ru2 143.1(3)
N1 Ru5 Ru2 49.80(16)
Ru4 Ru5 Ru2 89.84(5)
C502 Ru5 Ru6 95.2(3)
C501 Ru5 Ru6 163.8(3)
C400 Ru5 Ru6 98.3(3)
N1 Ru5 Ru6 74.89(17)
Ru4 Ru5 Ru6 60.93(4)
Ru2 Ru5 Ru6 60.23(4)
C502 Ru5 H200 85(3)
C501 Ru5 H200 129(3)
C400 Ru5 H200 133(3)
N1 Ru5 H200 81(3)
Ru4 Ru5 H200 93(3)
Ru2 Ru5 H200 40(3)
Ru6 Ru5 H200 36(3)
C22 Ru6 C23 36.5(4)
C22 Ru6 C24 66.6(4)
C23 Ru6 C24 37.3(4)
C22 Ru6 C25 77.9(4)
C23 Ru6 C25 65.8(4)
C24 Ru6 C25 36.1(4)
C22 Ru6 C21 37.2(4)
C23 Ru6 C21 66.6(4)
C24 Ru6 C21 79.0(4)
C25 Ru6 C21 66.4(4)
C22 Ru6 C26 66.0(4)
C23 Ru6 C26 77.4(4)
C24 Ru6 C26 65.3(4)
C25 Ru6 C26 36.2(4)
C21 Ru6 C26 36.9(4)
C22 Ru6 Ru4 162.8(3)
C23 Ru6 Ru4 126.4(3)
C24 Ru6 Ru4 97.6(3)
C25 Ru6 Ru4 93.2(3)
C21 Ru6 Ru4 150.2(3)
C26 Ru6 Ru4 114.7(3)
C22 Ru6 Ru2 105.6(3)
C23 Ru6 Ru2 123.6(3)
C24 Ru6 Ru2 155.5(3)
C25 Ru6 Ru2 168.3(3)
C21 Ru6 Ru2 109.4(3)
C26 Ru6 Ru2 134.6(3)
Ru4 Ru6 Ru2 86.10(4)
C22 Ru6 Ru1 139.8(3)
C23 Ru6 Ru1 175.8(3)
C24 Ru6 Ru1 143.1(3)
C25 Ru6 Ru1 112.7(3)
C21 Ru6 Ru1 109.2(3)
C26 Ru6 Ru1 99.1(3)
Ru4 Ru6 Ru1 57.16(4)
Ru2 Ru6 Ru1 57.42(3)
C22 Ru6 Ru5 118.9(3)
C23 Ru6 Ru5 99.3(3)
C24 Ru6 Ru5 104.0(3)
C25 Ru6 Ru5 130.4(3)
C21 Ru6 Ru5 153.2(3)
C26 Ru6 Ru5 166.4(3)
Ru4 Ru6 Ru5 56.56(3)
Ru2 Ru6 Ru5 58.14(3)
Ru1 Ru6 Ru5 84.72(4)
C22 Ru6 H200 95(3)
C23 Ru6 H200 92(3)
C24 Ru6 H200 117(3)
C25 Ru6 H200 152(3)
C21 Ru6 H200 122(3)
C26 Ru6 H200 159(3)
Ru4 Ru6 H200 87(3)
Ru2 Ru6 H200 39(3)
Ru1 Ru6 H200 90(3)
Ru5 Ru6 H200 33(3)
C22 Ru6 H100 102(3)
C23 Ru6 H100 137(3)
C24 Ru6 H100 160(3)
C25 Ru6 H100 128(3)
C21 Ru6 H100 82(3)
C26 Ru6 H100 96(3)
Ru4 Ru6 H100 95(3)
Ru2 Ru6 H100 40(3)
Ru1 Ru6 H100 41(3)
Ru5 Ru6 H100 96(3)
H200 Ru6 H100 79(4)
C1 N1 Ru2 117.1(5)
C1 N1 Ru1 116.0(5)
Ru2 N1 Ru1 78.8(2)
C1 N1 Ru5 119.3(5)
Ru2 N1 Ru5 78.8(2)
Ru1 N1 Ru5 124.6(3)
C1 N1 Ru4 120.6(5)
Ru2 N1 Ru4 122.3(3)
Ru1 N1 Ru4 76.2(2)
Ru5 N1 Ru4 74.5(2)
C1 N2 C5 118.4(7)
C1 N2 Ru3 115.6(5)
C5 N2 Ru3 125.9(6)
N2 C1 N1 118.2(7)
N2 C1 C2 120.9(8)
N1 C1 C2 120.9(7)
C3 C2 C1 119.4(9)
C3 C2 H2 120.3
C1 C2 H2 120.3
C4 C3 C2 118.9(9)
C4 C3 H3 120.6
C2 C3 H3 120.6
C5 C4 C3 120.8(9)
C5 C4 H4 119.6
C3 C4 H4 119.6
C4 C5 N2 121.4(8)
C4 C5 C6 119.6(8)
N2 C5 C6 119.0(8)
C5 C6 H6A 109.5
C5 C6 H6B 109.5
H6A C6 H6B 109.5
C5 C6 H6C 109.5
H6A C6 H6C 109.5
H6B C6 H6C 109.5
O200 C200 Ru4 142.0(8)
O200 C200 Ru1 135.9(8)
Ru4 C200 Ru1 82.1(4)
O101 C101 Ru1 174.1(9)
O102 C102 Ru1 178.4(10)
O201 C201 Ru2 179.5(9)
O202 C202 Ru2 177.4(9)
O301 C301 Ru3 178.1(9)
O302 C302 Ru3 178.6(9)
O303 C303 Ru3 175.5(9)
O400 C400 Ru5 147.0(8)
O400 C400 Ru4 132.2(8)
Ru5 C400 Ru4 80.8(3)
O401 C401 Ru4 179.0(11)
O402 C402 Ru4 178.7(10)
O501 C501 Ru5 177.9(9)
O502 C502 Ru5 177.7(10)
C22 C21 C26 116.9(9)
C22 C21 C27 122.4(11)
C26 C21 C27 120.7(10)
C22 C21 Ru6 69.7(5)
C26 C21 Ru6 71.8(5)
C27 C21 Ru6 129.6(7)
C23 C22 C21 121.4(10)
C23 C22 Ru6 71.8(6)
C21 C22 Ru6 73.1(5)
C23 C22 H22 118.9
C21 C22 H22 118.9
Ru6 C22 H22 118.9
C22 C23 C24 120.8(10)
C22 C23 Ru6 71.7(6)
C24 C23 Ru6 72.4(6)
C22 C23 H23 119.2
C24 C23 H23 119.2
Ru6 C23 H23 119.2
C25 C24 C23 118.8(10)
C25 C24 Ru6 72.4(6)
C23 C24 Ru6 70.3(6)
C25 C24 H24 120.2
C23 C24 H24 120.2
Ru6 C24 H24 120.2
C24 C25 C26 120.9(10)
C24 C25 Ru6 71.5(6)
C26 C25 Ru6 72.3(6)
C24 C25 H25 119.1
C26 C25 H25 119.1
Ru6 C25 H25 119.1
C25 C26 C21 121.2(10)
C25 C26 Ru6 71.5(6)
C21 C26 Ru6 71.3(6)
C25 C26 H26 118.7
C21 C26 H26 118.7
Ru6 C26 H26 118.7
C21 C27 H27A 109.5
C21 C27 H27B 109.5
H27A C27 H27B 109.5
C21 C27 H27C 109.5
H27A C27 H27C 109.5
H27B C27 H27C 109.5
Cl91 C90 Cl92 106.8
Cl91 C90 H90A 110.4
Cl92 C90 H90A 110.4
Cl91 C90 H90B 110.4
Cl92 C90 H90B 110.4
H90A C90 H90B 108.6

loop_
_geom_bond_atom_site_label_1
_geom_bond_atom_site_label_2
_geom_bond_distance
Ru1 C101 1.888(10)
Ru1 C102 1.891(10)
Ru1 C200 2.127(9)
Ru1 N1 2.171(6)
Ru1 Ru4 2.7408(15)
Ru1 Ru2 2.7540(13)
Ru1 Ru3 2.7560(18)
Ru1 Ru6 2.8849(16)
Ru1 H100 1.94(8)
Ru2 C202 1.838(9)
Ru2 C201 1.852(9)
Ru2 N1 2.169(6)
Ru2 Ru3 2.6882(14)
Ru2 Ru5 2.7861(15)
Ru2 Ru6 2.8474(17)
Ru2 H200 1.84(9)
Ru2 H100 1.91(9)
Ru3 C302 1.881(10)
Ru3 C301 1.903(11)
Ru3 C303 1.920(10)
Ru3 N2 2.215(7)
Ru4 C402 1.872(11)
Ru4 C401 1.911(11)
Ru4 C200 2.045(10)
Ru4 C400 2.208(9)
Ru4 N1 2.267(7)
Ru4 Ru5 2.7156(14)
Ru4 Ru6 2.8443(16)
Ru5 C502 1.869(10)
Ru5 C501 1.891(11)
Ru5 C400 1.972(10)
Ru5 N1 2.221(6)
Ru5 Ru6 2.8866(16)
Ru5 H200 1.69(9)
Ru6 C22 2.188(9)
Ru6 C23 2.189(10)
Ru6 C24 2.216(11)
Ru6 C25 2.228(10)
Ru6 C21 2.233(9)
Ru6 C26 2.239(10)
Ru6 H200 1.81(9)
Ru6 H100 1.69(9)
N1 C1 1.389(10)
N2 C1 1.363(10)
N2 C5 1.383(11)
C1 C2 1.407(12)
C2 C3 1.391(13)
C2 H2 0.9300
C3 C4 1.372(14)
C3 H3 0.9300
C4 C5 1.366(13)
C4 H4 0.9300
C5 C6 1.502(13)
C6 H6A 0.9600
C6 H6B 0.9600
C6 H6C 0.9600
C200 O200 1.154(11)
C101 O101 1.122(11)
C102 O102 1.123(11)
C201 O201 1.170(11)
C202 O202 1.176(11)
C301 O301 1.137(12)
C302 O302 1.137(11)
C303 O303 1.140(11)
C400 O400 1.161(11)
C401 O401 1.135(12)
C402 O402 1.136(12)
C501 O501 1.135(12)
C502 O502 1.145(11)
C21 C22 1.411(15)
C21 C26 1.417(14)
C21 C27 1.513(14)
C22 C23 1.372(15)
C22 H22 0.9800
C23 C24 1.410(16)
C23 H23 0.9800
C24 C25 1.377(16)
C24 H24 0.9800
C25 C26 1.387(15)
C25 H25 0.9800
C26 H26 0.9800
C27 H27A 0.9600
C27 H27B 0.9600
C27 H27C 0.9600
Cl91 C90 1.7646
Cl92 C90 1.7720
C90 H90A 0.9700
C90 H90B 0.9700

loop_
_geom_torsion_atom_site_label_1
_geom_torsion_atom_site_label_2
_geom_torsion_atom_site_label_3
_geom_torsion_atom_site_label_4
_geom_torsion
C101 Ru1 Ru2 C202 119.7(5)
C102 Ru1 Ru2 C202 3.2(5)
C200 Ru1 Ru2 C202 -110.1(5)
N1 Ru1 Ru2 C202 -175.5(4)
Ru4 Ru1 Ru2 C202 -136.0(3)
Ru3 Ru1 Ru2 C202 86.2(3)
Ru6 Ru1 Ru2 C202 -80.2(3)
C101 Ru1 Ru2 C201 -15.2(6)
C102 Ru1 Ru2 C201 -131.7(6)
C200 Ru1 Ru2 C201 115.1(6)
N1 Ru1 Ru2 C201 49.6(5)
Ru4 Ru1 Ru2 C201 89.2(4)
Ru3 Ru1 Ru2 C201 -48.7(4)
Ru6 Ru1 Ru2 C201 145.0(4)
C101 Ru1 Ru2 N1 -64.8(4)
C102 Ru1 Ru2 N1 178.7(4)
C200 Ru1 Ru2 N1 65.5(4)
Ru4 Ru1 Ru2 N1 39.6(2)
Ru3 Ru1 Ru2 N1 -98.3(2)
Ru6 Ru1 Ru2 N1 95.4(2)
C101 Ru1 Ru2 Ru3 33.5(4)
C102 Ru1 Ru2 Ru3 -83.0(3)
C200 Ru1 Ru2 Ru3 163.8(4)
N1 Ru1 Ru2 Ru3 98.3(2)
Ru4 Ru1 Ru2 Ru3 137.87(4)
Ru6 Ru1 Ru2 Ru3 -166.33(3)
C101 Ru1 Ru2 Ru5 -102.2(4)
C102 Ru1 Ru2 Ru5 141.3(3)
C200 Ru1 Ru2 Ru5 28.1(4)
N1 Ru1 Ru2 Ru5 -37.4(2)
Ru4 Ru1 Ru2 Ru5 2.16(3)
Ru3 Ru1 Ru2 Ru5 -135.71(4)
Ru6 Ru1 Ru2 Ru5 57.96(3)
C101 Ru1 Ru2 Ru6 -160.2(4)
C102 Ru1 Ru2 Ru6 83.3(3)
C200 Ru1 Ru2 Ru6 -29.9(4)
N1 Ru1 Ru2 Ru6 -95.4(2)
Ru4 Ru1 Ru2 Ru6 -55.80(3)
Ru3 Ru1 Ru2 Ru6 166.33(3)
C202 Ru2 Ru3 C302 -33.6(4)
C201 Ru2 Ru3 C302 -122.9(4)
N1 Ru2 Ru3 C302 138.5(3)
Ru1 Ru2 Ru3 C302 87.0(3)
Ru5 Ru2 Ru3 C302 149.6(3)
Ru6 Ru2 Ru3 C302 72.9(3)
C202 Ru2 Ru3 C301 58.1(4)
C201 Ru2 Ru3 C301 -31.2(4)
N1 Ru2 Ru3 C301 -129.8(3)
Ru1 Ru2 Ru3 C301 178.7(3)
Ru5 Ru2 Ru3 C301 -118.7(3)
Ru6 Ru2 Ru3 C301 164.6(3)
C202 Ru2 Ru3 C303 -105.7(14)
C201 Ru2 Ru3 C303 165.0(14)
N1 Ru2 Ru3 C303 66.4(13)
Ru1 Ru2 Ru3 C303 14.9(13)
Ru5 Ru2 Ru3 C303 77.5(13)
Ru6 Ru2 Ru3 C303 0.8(13)
C202 Ru2 Ru3 N2 153.4(4)
C201 Ru2 Ru3 N2 64.1(3)
N1 Ru2 Ru3 N2 -34.4(3)
Ru1 Ru2 Ru3 N2 -85.95(18)
Ru5 Ru2 Ru3 N2 -23.33(19)
Ru6 Ru2 Ru3 N2 -100.09(19)
C202 Ru2 Ru3 Ru1 -120.6(3)
C201 Ru2 Ru3 Ru1 150.1(3)
N1 Ru2 Ru3 Ru1 51.53(18)
Ru5 Ru2 Ru3 Ru1 62.62(5)
Ru6 Ru2 Ru3 Ru1 -14.14(3)
C101 Ru1 Ru3 C302 122.5(4)
C102 Ru1 Ru3 C302 33.1(4)
C200 Ru1 Ru3 C302 143.3(9)
N1 Ru1 Ru3 C302 -136.7(3)
Ru4 Ru1 Ru3 C302 -144.7(3)
Ru2 Ru1 Ru3 C302 -84.8(3)
Ru6 Ru1 Ru3 C302 -71.4(3)
C101 Ru1 Ru3 C301 -156.2(8)
C102 Ru1 Ru3 C301 114.4(8)
C200 Ru1 Ru3 C301 -135.4(12)
N1 Ru1 Ru3 C301 -55.4(8)
Ru4 Ru1 Ru3 C301 -63.4(8)
Ru2 Ru1 Ru3 C301 -3.5(8)
Ru6 Ru1 Ru3 C301 9.9(8)
C101 Ru1 Ru3 C303 30.9(4)
C102 Ru1 Ru3 C303 -58.5(4)
C200 Ru1 Ru3 C303 51.7(10)
N1 Ru1 Ru3 C303 131.6(4)
Ru4 Ru1 Ru3 C303 123.6(3)
Ru2 Ru1 Ru3 C303 -176.5(3)
Ru6 Ru1 Ru3 C303 -163.0(3)
C101 Ru1 Ru3 N2 -66.3(3)
C102 Ru1 Ru3 N2 -155.7(3)
C200 Ru1 Ru3 N2 -45.5(9)
N1 Ru1 Ru3 N2 34.5(2)
Ru4 Ru1 Ru3 N2 26.47(17)
Ru2 Ru1 Ru3 N2 86.38(17)
Ru6 Ru1 Ru3 N2 99.82(17)
C101 Ru1 Ru3 Ru2 -152.6(3)
C102 Ru1 Ru3 Ru2 117.9(3)
C200 Ru1 Ru3 Ru2 -131.8(9)
N1 Ru1 Ru3 Ru2 -51.91(17)
Ru4 Ru1 Ru3 Ru2 -59.91(5)
Ru6 Ru1 Ru3 Ru2 13.44(3)
C101 Ru1 Ru4 C402 -104.9(5)
C102 Ru1 Ru4 C402 -1.9(6)
C200 Ru1 Ru4 C402 -26.0(6)
N1 Ru1 Ru4 C402 165.5(5)
Ru2 Ru1 Ru4 C402 127.7(4)
Ru3 Ru1 Ru4 C402 175.2(4)
Ru6 Ru1 Ru4 C402 72.0(4)
C101 Ru1 Ru4 C401 2.0(4)
C102 Ru1 Ru4 C401 105.0(5)
C200 Ru1 Ru4 C401 81.0(5)
N1 Ru1 Ru4 C401 -87.5(4)
Ru2 Ru1 Ru4 C401 -125.3(3)
Ru3 Ru1 Ru4 C401 -77.8(3)
Ru6 Ru1 Ru4 C401 178.9(3)
C101 Ru1 Ru4 C200 -78.9(5)
C102 Ru1 Ru4 C200 24.0(6)
N1 Ru1 Ru4 C200 -168.5(4)
Ru2 Ru1 Ru4 C200 153.7(4)
Ru3 Ru1 Ru4 C200 -158.8(4)
Ru6 Ru1 Ru4 C200 98.0(4)
C101 Ru1 Ru4 C400 118.9(4)
C102 Ru1 Ru4 C400 -138.1(5)
C200 Ru1 Ru4 C400 -162.1(5)
N1 Ru1 Ru4 C400 29.4(4)
Ru2 Ru1 Ru4 C400 -8.4(3)
Ru3 Ru1 Ru4 C400 39.0(3)
Ru6 Ru1 Ru4 C400 -64.2(3)
C101 Ru1 Ru4 N1 89.6(4)
C102 Ru1 Ru4 N1 -167.5(4)
C200 Ru1 Ru4 N1 168.5(4)
Ru2 Ru1 Ru4 N1 -37.8(2)
Ru3 Ru1 Ru4 N1 9.7(2)
Ru6 Ru1 Ru4 N1 -93.5(2)
C101 Ru1 Ru4 Ru5 125.1(3)
C102 Ru1 Ru4 Ru5 -131.9(4)
C200 Ru1 Ru4 Ru5 -155.9(4)
N1 Ru1 Ru4 Ru5 35.6(2)
Ru2 Ru1 Ru4 Ru5 -2.22(3)
Ru3 Ru1 Ru4 Ru5 45.26(5)
Ru6 Ru1 Ru4 Ru5 -57.96(3)
C101 Ru1 Ru4 Ru6 -176.9(3)
C102 Ru1 Ru4 Ru6 -73.9(4)
C200 Ru1 Ru4 Ru6 -98.0(4)
N1 Ru1 Ru4 Ru6 93.5(2)
Ru2 Ru1 Ru4 Ru6 55.74(3)
Ru3 Ru1 Ru4 Ru6 103.22(4)
C402 Ru4 Ru5 C502 -11.9(5)
C401 Ru4 Ru5 C502 -120.6(5)
C200 Ru4 Ru5 C502 102.1(5)
C400 Ru4 Ru5 C502 -57.3(5)
N1 Ru4 Ru5 C502 163.2(4)
Ru1 Ru4 Ru5 C502 128.6(4)
Ru6 Ru4 Ru5 C502 71.0(4)
C402 Ru4 Ru5 C501 113.8(5)
C401 Ru4 Ru5 C501 5.0(5)
C200 Ru4 Ru5 C501 -132.3(6)
C400 Ru4 Ru5 C501 68.3(5)
N1 Ru4 Ru5 C501 -71.1(4)
Ru1 Ru4 Ru5 C501 -105.8(4)
Ru6 Ru4 Ru5 C501 -163.4(4)
C402 Ru4 Ru5 C400 45.5(5)
C401 Ru4 Ru5 C400 -63.3(5)
C200 Ru4 Ru5 C400 159.4(5)
N1 Ru4 Ru5 C400 -139.4(4)
Ru1 Ru4 Ru5 C400 -174.0(3)
Ru6 Ru4 Ru5 C400 128.3(3)
C402 Ru4 Ru5 N1 -175.1(4)
C401 Ru4 Ru5 N1 76.2(4)
C200 Ru4 Ru5 N1 -61.1(5)
C400 Ru4 Ru5 N1 139.4(4)
Ru1 Ru4 Ru5 N1 -34.6(2)
Ru6 Ru4 Ru5 N1 -92.3(2)
C402 Ru4 Ru5 Ru2 -138.3(3)
C401 Ru4 Ru5 Ru2 113.0(4)
C200 Ru4 Ru5 Ru2 -24.3(4)
C400 Ru4 Ru5 Ru2 176.2(3)
N1 Ru4 Ru5 Ru2 36.8(2)
Ru1 Ru4 Ru5 Ru2 2.19(3)
Ru6 Ru4 Ru5 Ru2 -55.48(3)
C402 Ru4 Ru5 Ru6 -82.8(3)
C401 Ru4 Ru5 Ru6 168.4(4)
C200 Ru4 Ru5 Ru6 31.1(4)
C400 Ru4 Ru5 Ru6 -128.3(3)
N1 Ru4 Ru5 Ru6 92.3(2)
Ru1 Ru4 Ru5 Ru6 57.68(3)
C202 Ru2 Ru5 C502 -4.8(5)
C201 Ru2 Ru5 C502 83.5(4)
N1 Ru2 Ru5 C502 -175.0(4)
Ru3 Ru2 Ru5 C502 171.1(4)
Ru1 Ru2 Ru5 C502 -138.0(4)
Ru6 Ru2 Ru5 C502 -79.8(4)
C202 Ru2 Ru5 C501 -100.0(5)
C201 Ru2 Ru5 C501 -11.7(4)
N1 Ru2 Ru5 C501 89.8(4)
Ru3 Ru2 Ru5 C501 75.9(3)
Ru1 Ru2 Ru5 C501 126.8(3)
Ru6 Ru2 Ru5 C501 -175.0(3)
C202 Ru2 Ru5 C400 136.1(6)
C201 Ru2 Ru5 C400 -135.6(5)
N1 Ru2 Ru5 C400 -34.1(5)
Ru3 Ru2 Ru5 C400 -48.0(4)
Ru1 Ru2 Ru5 C400 2.9(4)
Ru6 Ru2 Ru5 C400 61.1(4)
C202 Ru2 Ru5 N1 170.2(5)
C201 Ru2 Ru5 N1 -101.5(3)
Ru3 Ru2 Ru5 N1 -13.9(2)
Ru1 Ru2 Ru5 N1 36.9(2)
Ru6 Ru2 Ru5 N1 95.2(2)
C202 Ru2 Ru5 Ru4 131.0(4)
C201 Ru2 Ru5 Ru4 -140.7(3)
N1 Ru2 Ru5 Ru4 -39.1(2)
Ru3 Ru2 Ru5 Ru4 -53.03(4)
Ru1 Ru2 Ru5 Ru4 -2.18(3)
Ru6 Ru2 Ru5 Ru4 56.07(4)
C202 Ru2 Ru5 Ru6 75.0(4)
C201 Ru2 Ru5 Ru6 163.3(3)
N1 Ru2 Ru5 Ru6 -95.2(2)
Ru3 Ru2 Ru5 Ru6 -109.10(5)
Ru1 Ru2 Ru5 Ru6 -58.25(4)
C402 Ru4 Ru6 C22 37.9(10)
C401 Ru4 Ru6 C22 167.6(19)
C200 Ru4 Ru6 C22 122.0(10)
C400 Ru4 Ru6 C22 -45.5(10)
N1 Ru4 Ru6 C22 -134.3(10)
Ru5 Ru4 Ru6 C22 -79.8(10)
Ru1 Ru4 Ru6 C22 173.0(10)
C402 Ru4 Ru6 C23 41.9(5)
C401 Ru4 Ru6 C23 171.6(17)
C200 Ru4 Ru6 C23 126.1(5)
C400 Ru4 Ru6 C23 -41.4(5)
N1 Ru4 Ru6 C23 -130.3(4)
Ru5 Ru4 Ru6 C23 -75.7(4)
Ru1 Ru4 Ru6 C23 177.1(4)
C402 Ru4 Ru6 C24 15.9(5)
C401 Ru4 Ru6 C24 145.6(17)
C200 Ru4 Ru6 C24 100.0(4)
C400 Ru4 Ru6 C24 -67.4(4)
N1 Ru4 Ru6 C24 -156.3(4)
Ru5 Ru4 Ru6 C24 -101.8(3)
Ru1 Ru4 Ru6 C24 151.1(3)
C402 Ru4 Ru6 C25 -20.1(4)
C401 Ru4 Ru6 C25 109.6(17)
C200 Ru4 Ru6 C25 64.0(4)
C400 Ru4 Ru6 C25 -103.5(4)
N1 Ru4 Ru6 C25 167.7(3)
C200 Ru4 Ru6 C21 19.1(6)
C400 Ru4 Ru6 C21 -148.4(6)
N1 Ru4 Ru6 C21 122.7(5)
Ru5 Ru4 Ru6 C21 177.3(5)
Ru1 Ru4 Ru6 C21 70.1(5)
C402 Ru4 Ru6 C26 -50.4(4)
C401 Ru4 Ru6 C26 79.3(17)
C200 Ru4 Ru6 C26 33.7(4)
C400 Ru4 Ru6 C26 -133.7(4)
N1 Ru4 Ru6 C26 137.4(3)
Ru5 Ru4 Ru6 C26 -168.0(3)
Ru1 Ru4 Ru6 C26 84.8(3)
C402 Ru4 Ru6 Ru2 171.6(3)
C401 Ru4 Ru6 Ru2 -58.7(16)
C200 Ru4 Ru6 Ru2 -104.3(3)
C400 Ru4 Ru6 Ru2 88.2(3)
N1 Ru4 Ru6 Ru2 -0.63(16)
Ru5 Ru4 Ru6 Ru2 53.91(3)
Ru1 Ru4 Ru6 Ru2 -53.25(3)
C402 Ru4 Ru6 Ru1 -135.2(3)
C401 Ru4 Ru6 Ru1 -5.5(16)
C200 Ru4 Ru6 Ru1 -51.1(3)
C400 Ru4 Ru6 Ru1 141.5(3)
N1 Ru4 Ru6 Ru1 52.62(16)
Ru5 Ru4 Ru6 Ru1 107.16(5)
C402 Ru4 Ru6 Ru5 117.6(3)
C401 Ru4 Ru6 Ru5 -112.6(16)
C200 Ru4 Ru6 Ru5 -158.2(3)
C400 Ru4 Ru6 Ru5 34.3(3)
N1 Ru4 Ru6 Ru5 -54.54(16)
Ru1 Ru4 Ru6 Ru5 -107.16(5)
C202 Ru2 Ru6 C22 -16.6(4)
C201 Ru2 Ru6 C22 83.5(6)
N1 Ru2 Ru6 C22 167.9(4)
Ru3 Ru2 Ru6 C22 -125.8(3)
Ru1 Ru2 Ru6 C22 -139.8(3)
Ru5 Ru2 Ru6 C22 114.7(3)
C202 Ru2 Ru6 C23 -51.9(5)
C201 Ru2 Ru6 C23 48.2(6)
N1 Ru2 Ru6 C23 132.6(4)
Ru3 Ru2 Ru6 C23 -161.1(4)
Ru1 Ru2 Ru6 C23 -175.1(4)
Ru5 Ru2 Ru6 C23 79.4(4)
C202 Ru2 Ru6 C24 -84.1(8)
C201 Ru2 Ru6 C24 16.0(9)
N1 Ru2 Ru6 C24 100.3(7)
Ru3 Ru2 Ru6 C24 166.7(7)
Ru1 Ru2 Ru6 C24 152.7(7)
Ru5 Ru2 Ru6 C24 47.1(7)
C202 Ru2 Ru6 C25 89.1(14)
C201 Ru2 Ru6 C25 -170.8(14)
N1 Ru2 Ru6 C25 -86.4(14)
Ru3 Ru2 Ru6 C25 -20.1(14)
Ru1 Ru2 Ru6 C25 -34.1(14)
Ru5 Ru2 Ru6 C25 -139.6(14)
C202 Ru2 Ru6 C21 22.3(4)
C201 Ru2 Ru6 C21 122.4(6)
N1 Ru2 Ru6 C21 -153.3(3)
Ru3 Ru2 Ru6 C21 -86.9(3)
Ru1 Ru2 Ru6 C21 -100.9(3)
Ru5 Ru2 Ru6 C21 153.5(3)
C202 Ru2 Ru6 C26 54.8(5)
C201 Ru2 Ru6 C26 154.9(6)
N1 Ru2 Ru6 C26 -120.8(4)
Ru3 Ru2 Ru6 C26 -54.4(4)
Ru1 Ru2 Ru6 C26 -68.4(4)
Ru5 Ru2 Ru6 C26 -174.0(4)
C202 Ru2 Ru6 Ru4 176.2(3)
C201 Ru2 Ru6 Ru4 -83.7(5)
N1 Ru2 Ru6 Ru4 0.65(17)
Ru3 Ru2 Ru6 Ru4 67.00(5)
Ru1 Ru2 Ru6 Ru4 53.02(4)
Ru5 Ru2 Ru6 Ru4 -52.56(2)
C202 Ru2 Ru6 Ru1 123.2(3)
C201 Ru2 Ru6 Ru1 -136.7(5)
N1 Ru2 Ru6 Ru1 -52.37(17)
Ru3 Ru2 Ru6 Ru1 13.98(3)
Ru5 Ru2 Ru6 Ru1 -105.58(4)
C202 Ru2 Ru6 Ru5 -131.3(3)
C201 Ru2 Ru6 Ru5 -31.1(5)
N1 Ru2 Ru6 Ru5 53.21(17)
Ru3 Ru2 Ru6 Ru5 119.56(5)
Ru1 Ru2 Ru6 Ru5 105.58(4)
C101 Ru1 Ru6 C22 -167.0(11)
C102 Ru1 Ru6 C22 -43.4(5)
C200 Ru1 Ru6 C22 -127.9(5)
N1 Ru1 Ru6 C22 127.3(5)
Ru4 Ru1 Ru6 C22 -176.8(4)
Ru2 Ru1 Ru6 C22 74.7(4)
Ru3 Ru1 Ru6 C22 61.6(4)
